data_2011692
loop_
_publ_author_name
'Ar\?ic\?i, Cengiz'
'Svoboda, Ingrid'
'Sar\?i, Musa'
'Atakol, Orhan'
'Fuess, Hartmut'

_publ_section_title
{Bis(<i>N</i>,<i>N</i>-dimethylformamide)[\m-<i>N</i>,<i>N</i>'-bis(salicylidene)-1,3-propanediaminato]nickel(II)}dibromozinc(II)
_journal_issue 1
_journal_name_full 'Acta Crystallographica Section C'
_journal_page_first 31
_journal_page_last 32
_journal_paper_doi 10.1107/S0108270100014487
_journal_volume 57
_journal_year 2001
_chemical_formula_iupac '[NiZnBr2 (C3 H7 NO)2 (C17 H16 N2 O2 )]'
_chemical_formula_moiety 'C23 H30 Br2 N4 Ni O4 Zn'
_chemical_formula_sum 'C23 H30 Br2 N4 Ni O4 Zn'
_chemical_formula_weight 710.39
_space_group_IT_number 9
_symmetry_cell_setting monoclinic
_symmetry_space_group_name_Hall 'C -2yc'
_symmetry_space_group_name_H-M 'C 1 c 1'
_atom_type_scat_source IntTabIV
_cell_angle_alpha 90.000
_cell_angle_beta 98.85(2)
_cell_angle_gamma 90.000
_cell_formula_units_Z 4
_cell_length_a 10.518(3)
_cell_length_b 15.180(8)
_cell_length_c 17.618(6)
_cell_measurement_reflns_used 25
_cell_measurement_temperature 295
_cell_measurement_theta_max 12.69
_cell_measurement_theta_min 2.78
_cell_volume 2779.5(19)
_computing_data_collection 'CAD4-EXPRESS (Enraf-Nonius, 1993)'
_computing_molecular_graphics 'PLATON-99 (Spek, 1999)'
_computing_publication_material SHELXL97
_computing_structure_refinement 'SHELXL97 (Sheldrick, 1997)'
_computing_structure_solution 'SHELXS97 (Sheldrick, 1990)'
_diffrn_measurement_device 'Enraf-Nonius CAD-4'
_diffrn_measurement_method '\w/2\q scans'
_diffrn_radiation_type MoK\a
_diffrn_radiation_wavelength .71073
_diffrn_reflns_av_R_equivalents .000
_diffrn_reflns_av_sigmaI/netI .0132
_diffrn_reflns_limit_h_max 13
_diffrn_reflns_limit_h_min -13
_diffrn_reflns_limit_k_max 19
_diffrn_reflns_limit_k_min -20
_diffrn_reflns_limit_l_max 22
_diffrn_reflns_limit_l_min -23
_diffrn_reflns_number 3265
_diffrn_reflns_theta_max 27.45
_diffrn_standards_decay_% 1.786
_diffrn_standards_interval_time 120
_diffrn_standards_number 3
_exptl_absorpt_coefficient_mu 4.450
_exptl_absorpt_correction_T_max .459
_exptl_absorpt_correction_T_min .138
_exptl_absorpt_correction_type psi-scan
_exptl_absorpt_process_details 'empirical via \y scans (Fair, 1990)'
_exptl_crystal_colour 'light blue'
_exptl_crystal_density_diffrn 1.698
_exptl_crystal_density_meas ?
_exptl_crystal_description prism
_exptl_crystal_size_max .45
_exptl_crystal_size_mid .35
_exptl_crystal_size_min .18
_refine_diff_density_max .673
_refine_diff_density_min -.692
_refine_ls_abs_structure_details 'Flack  (1983)'
_refine_ls_abs_structure_Flack -.022(15)
_refine_ls_extinction_coef .0026(3)
_refine_ls_extinction_method 'SHELXL97 (Sheldrick, 1997)'
_refine_ls_goodness_of_fit_ref 1.03
_refine_ls_hydrogen_treatment constr
_refine_ls_number_parameters 329
_refine_ls_number_reflns 3265
_refine_ls_number_restraints 2
_refine_ls_R_factor_gt .039
_refine_ls_shift/su_max .003
_refine_ls_structure_factor_coef Fsqd
_refine_ls_weighting_details 'w = 1/[\s^2^(Fo^2^)+(0.0884P)^2^+1.4211P] where P=(Fo^2^+2Fc^2^)/3'
_refine_ls_weighting_scheme calc
_refine_ls_wR_factor_ref .108
_reflns_number_gt 2965
_reflns_number_total 3265
_reflns_threshold_expression I>2\s(I)
_cod_data_source_file da1133.cif
_cod_data_source_block I
_cod_depositor_comments
;
The following automatic conversions were performed:

'_exptl_crystal_density_meas' value 'not measured' was changed to '?'
- the value is perceived as not measured.

Automatic conversion script
Id: cif_fix_values 3008 2015-01-20 13:52:24Z robertas 

The following automatic conversions were performed:

'_refine_ls_weighting_scheme' value 'calc w =
1/[\s^2^(Fo^2^)+(0.0884P)^2^+1.4211P] where P=(Fo^2^+2Fc^2^)/3' was
changed to 'calc'. New tag '_refine_ls_weighting_details' was
created. The value of the new tag was set to 'w =
1/[\s^2^(Fo^2^)+(0.0884P)^2^+1.4211P] where P=(Fo^2^+2Fc^2^)/3'.

Automatic conversion script
Id: cif_fix_values 3143 2015-03-26 13:38:13Z robertas 
;
_cod_original_sg_symbol_H-M 'C c'
_cod_database_code 2011692
_cod_database_fobs_code 2011692

loop_
_symmetry_equiv_pos_as_xyz
x,y,z
x,-y,z+1/2
x+1/2,y+1/2,z
x+1/2,1/2-y,z+1/2

loop_
_atom_site_aniso_label
_atom_site_aniso_U_11
_atom_site_aniso_U_22
_atom_site_aniso_U_33
_atom_site_aniso_U_12
_atom_site_aniso_U_13
_atom_site_aniso_U_23
_atom_site_aniso_type_symbol
Ni .0392(4) .0380(3) .0424(4) .0006(3) .0091(3) .0014(3) Ni
Zn .0451(4) .0500(4) .0394(3) .0040(3) .0090(3) .0100(3) Zn
Br1 .0813(7) .0903(6) .0766(5) .0343(5) .0382(5) .0150(5) Br
Br2 .0907(7) .0521(4) .0723(5) -.0017(3) .0195(5) .0196(4) Br
O1 .038(2) .054(2) .045(2) -.001(2) .002(2) .007(2) O
O2 .040(2) .059(2) .036(2) .000(2) .005(2) .006(2) O
O3 .066(3) .045(2) .060(3) .011(2) .007(3) -.006(2) O
O4 .061(3) .044(2) .060(3) .002(2) .016(2) -.008(2) O
N1 .065(4) .045(3) .053(3) -.005(2) .021(3) -.009(3) N
N2 .039(3) .055(3) .069(4) .004(3) .019(3) .008(3) N
N3 .066(4) .047(3) .068(4) .018(3) .000(3) -.006(3) N
N4 .040(3) .043(3) .068(4) .007(2) .005(3) -.003(2) N
C1 .043(4) .048(3) .046(3) .014(3) .002(3) -.001(3) C
C2 .049(5) .088(6) .067(5) .010(4) .001(4) .019(4) C
C3 .052(5) .117(9) .096(8) .014(6) -.014(6) .016(5) C
C4 .056(6) .138(9) .064(6) .022(6) -.024(5) -.012(6) C
C5 .066(6) .091(6) .055(4) .010(4) -.011(4) -.022(5) C
C6 .050(4) .056(4) .050(4) .008(3) .000(3) -.012(3) C
C7 .063(5) .055(4) .046(3) -.003(3) .002(3) -.018(4) C
C8 .082(6) .065(5) .072(5) -.025(4) .023(5) -.009(5) C
C9 .082(6) .071(5) .071(5) -.010(4) .040(5) .003(5) C
C10 .066(5) .088(6) .077(5) -.011(4) .030(4) .025(5) C
C11 .040(4) .048(3) .096(6) .016(4) .016(4) .007(3) C
C12 .042(4) .045(3) .063(4) .010(3) -.002(3) -.005(3) C
C13 .044(4) .067(4) .105(7) .025(5) -.002(5) -.003(4) C
C14 .069(6) .071(5) .073(5) .016(4) -.029(5) -.019(5) C
C15 .088(7) .065(5) .055(4) .001(3) -.014(5) -.018(5) C
C16 .064(5) .049(3) .048(4) .001(3) -.008(4) -.001(3) C
C17 .045(4) .034(3) .051(3) .004(2) -.001(3) -.008(3) C
C18 .048(4) .049(3) .056(4) .013(3) .009(3) .001(3) C
C19 .053(4) .049(3) .058(4) -.001(3) .007(3) -.006(3) C
C20A .062(16) .08(3) .081(18) .034(18) .004(13) -.027(13) C
C20B .17(4) .085(18) .11(2) .035(18) -.05(3) -.06(2) C
C21 .077(6) .081(5) .069(5) .021(4) .004(5) -.001(5) C
C22 .075(6) .045(4) .128(9) -.002(5) .030(6) -.007(4) C
C23 .067(6) .068(5) .088(6) .015(4) .024(5) -.010(4) C

loop_
_atom_site_label
_atom_site_fract_x
_atom_site_fract_y
_atom_site_fract_z
_atom_site_U_iso_or_equiv
_atom_site_thermal_displace_type
_atom_site_calc_flag
_atom_site_calc_attached_atom
_atom_site_occupancy
_atom_site_type_symbol
Ni .64193(7) .91396(5) .77186(4) .0396(2) Ueq . . 1.000 Ni
Zn .79252(7) .81928(5) .65962(4) .0446(2) Ueq . . 1.000 Zn
Br1 .91548(10) .90540(7) .58790(5) .0800(3) Ueq . . 1.000 Br
Br2 .79871(9) .66467(5) .64511(5) .0710(3) Ueq . . 1.000 Br
O1 .6151(4) .8620(3) .6653(3) .0457(10) Ueq . . 1.000 O
O2 .8143(5) .8580(3) .7688(2) .0454(10) Ueq . . 1.000 O
O3 .7040(6) 1.0340(3) .7270(3) .0574(12) Ueq . . 1.000 O
O4 .5741(5) .7978(3) .8213(3) .0544(11) Ueq . . 1.000 O
N1 .7040(7) .9582(4) .8796(3) .0531(14) Ueq . . 1.000 N
N2 .4576(6) .9561(4) .7579(4) .0534(13) Ueq . . 1.000 N
N3 .6839(7) 1.1356(4) .6319(4) .061(2) Ueq . . 1.000 N
N4 .5303(6) .6523(4) .8212(4) .0503(13) Ueq . . 1.000 N
C1 .9189(7) .8569(4) .8206(4) .0462(14) Ueq . . 1.000 C
C2 1.0312(9) .8186(6) .8040(6) .069(2) Ueq . . 1.000 C
C3 1.1428(11) .8190(8) .8592(7) .091(3) Ueq . . 1.000 C
C4 1.1453(11) .8578(9) .9282(6) .090(3) Ueq . . 1.000 C
C5 1.0365(10) .8951(7) .9466(5) .073(2) Ueq . . 1.000 C
C6 .9197(8) .8969(5) .8930(4) .053(2) Ueq . . 1.000 C
C7 .8141(8) .9425(5) .9179(4) .056(2) Ueq . . 1.000 C
C8 .6115(10) 1.0097(6) .9166(6) .072(2) Ueq . . 1.000 C
C9 .4781(10) .9760(6) .8999(5) .072(2) Ueq . . 1.000 C
C10 .4093(10) 1.0030(7) .8205(5) .075(2) Ueq . . 1.000 C
C11 .3761(8) .9422(5) .6977(5) .061(2) Ueq . . 1.000 C
C12 .3945(7) .9007(4) .6267(4) .051(2) Ueq . . 1.000 C
C13 .2887(9) .8975(6) .5682(7) .073(3) Ueq . . 1.000 C
C14 .2951(10) .8574(6) .4976(6) .075(3) Ueq . . 1.000 C
C15 .4067(11) .8192(6) .4865(5) .072(3) Ueq . . 1.000 C
C16 .5134(9) .8201(4) .5412(4) .055(2) Ueq . . 1.000 C
C17 .5101(7) .8610(4) .6121(4) .0441(14) Ueq . . 1.000 C
C18 .5848(7) .7228(5) .7965(4) .051(2) Ueq . . 1.000 C
C19 .6484(7) 1.0667(5) .6678(4) .054(2) Ueq . . 1.000 C
C20A .8243(3) 1.1555(4) .6412(3) .076(13) Ueq . . .41(8) C
C20B .7722(7) 1.1948(3) .6711(3) .130(2) Ueq . . .59(8) C
C21 .6097(11) 1.1721(6) .5622(6) .077(2) Uiso . . 1.000 C
C22 .5507(11) .5661(5) .7894(7) .081(3) Uiso . . 1.000 C
C23 .4509(10) .6556(6) .8796(6) .073(2) Ueq . . 1.000 C
H2 1.0326 .7926 .7563 .0830 Uiso . . 1.000 H
H3 1.2169 .7918 .8479 .1090 Uiso . . 1.000 H
H4 1.2212 .8591 .9631 .1070 Uiso . . 1.000 H
H5 1.0381 .9200 .9950 .0870 Uiso . . 1.000 H
H7 .8279 .9632 .9682 .0670 Uiso . . 1.000 H
H11 .2929 .9617 .6999 .0730 Uiso . . 1.000 H
H13 .2115 .9228 .5766 .0880 Uiso . . 1.000 H
H14 .2241 .8570 .4590 .0900 Uiso . . 1.000 H
H15 .4109 .7913 .4400 .0860 Uiso . . 1.000 H
H16 .5888 .7934 .5314 .0660 Uiso . . 1.000 H
H18 .6347 .7154 .7578 .0610 Uiso . . 1.000 H
H19 .5723 1.0395 .6459 .0640 Uiso . . 1.000 H
H81 .6127 1.0704 .8993 .0860 Uiso . . 1.000 H
H82 .6389 1.0093 .9717 .0860 Uiso . . 1.000 H
H91 .4297 .9978 .9386 .0860 Uiso . . 1.000 H
H92 .4798 .9122 .9032 .0860 Uiso . . 1.000 H
H101 .3180 .9915 .8175 .0900 Uiso . . 1.000 H
H102 .4203 1.0659 .8139 .0900 Uiso . . 1.000 H
H201 .8525 1.1538 .5919 .0910 Uiso . . .41(8) H
H202 .8611 1.1149 .6750 .0910 Uiso . . .41(8) H
H203 .8310 1.2151 .6631 .0910 Uiso . . .41(8) H
H204 .7287 1.2483 .6807 .1550 Uiso . . .59(8) H
H205 .8379 1.2075 .6405 .1550 Uiso . . .59(8) H
H206 .8106 1.1692 .7190 .1550 Uiso . . .59(8) H
H211 .6538 1.2224 .5459 .0920 Uiso . . 1.000 H
H212 .5263 1.1896 .5724 .0920 Uiso . . 1.000 H
H213 .6002 1.1283 .5224 .0920 Uiso . . 1.000 H
H221 .5044 .5226 .8137 .0970 Uiso . . 1.000 H
H222 .6409 .5524 .7984 .0970 Uiso . . 1.000 H
H223 .5204 .5664 .7352 .0970 Uiso . . 1.000 H
H231 .4212 .5974 .8889 .0880 Uiso . . 1.000 H
H232 .3784 .6932 .8634 .0880 Uiso . . 1.000 H
H233 .4995 .6785 .9260 .0880 Uiso . . 1.000 H

loop_
_geom_angle_atom_site_label_1
_geom_angle_atom_site_label_2
_geom_angle_atom_site_label_3
_geom_angle
_geom_angle_publ_flag
Br1 Zn Br2 118.01(5) yes
Br1 Zn O1 116.41(15) yes
Br1 Zn O2 111.45(15) yes
Br2 Zn O1 111.73(14) yes
Br2 Zn O2 113.38(14) yes
O1 Zn O2 79.9(2) yes
O1 Ni O2 78.89(17) yes
O1 Ni O3 89.78(19) yes
O1 Ni O4 92.81(19) yes
O1 Ni N1 169.0(2) yes
O1 Ni N2 90.9(2) yes
O2 Ni O3 91.3(2) yes
O2 Ni O4 91.22(19) yes
O2 Ni N1 90.2(2) yes
O2 Ni N2 169.4(2) yes
O3 Ni O4 176.7(2) yes
O3 Ni N1 89.5(2) yes
O3 Ni N2 91.6(2) yes
O4 Ni N1 88.4(2) yes
O4 Ni N2 86.4(2) yes
N1 Ni N2 100.0(3) yes
Zn O1 Ni 100.1(2) yes
Zn O1 C17 129.9(4) yes
Ni O1 C17 129.9(4) yes
Zn O2 Ni 100.4(2) yes
Zn O2 C1 128.7(4) yes
Ni O2 C1 130.3(4) yes
Ni O3 C19 122.1(5) yes
Ni O4 C18 124.3(5) yes
Ni N1 C7 124.9(5) yes
Ni N1 C8 116.8(6) yes
C7 N1 C8 118.3(7) yes
Ni N2 C10 119.9(6) yes
Ni N2 C11 124.0(6) yes
C10 N2 C11 116.1(7) yes
C19 N3 C21 123.8(7) yes
C19 N3 C20B 120.0(2) yes
C19 N3 C20A 118.0(2) yes
C21 N3 C20B 113.0(2) yes
C21 N3 C20A 114.0(2) yes
C18 N4 C22 120.4(7) yes
C18 N4 C23 122.9(7) yes
C22 N4 C23 116.7(7) yes
O2 C1 C2 120.4(7) yes
O2 C1 C6 120.6(7) yes
C2 C1 C6 118.9(7) no
C1 C2 C3 120.0(9) no
C2 C3 C4 121.7(11) no
C3 C4 C5 119.8(10) no
C4 C5 C6 121.3(8) no
C1 C6 C5 118.3(8) no
C1 C6 C7 125.9(7) no
C5 C6 C7 115.8(7) no
N1 C7 C6 127.9(7) yes
N1 C8 C9 113.5(8) yes
C8 C9 C10 113.0(8) no
N2 C10 C9 112.8(8) yes
N2 C11 C12 129.2(8) yes
C11 C12 C13 117.3(7) no
C11 C12 C17 125.3(7) no
C13 C12 C17 117.4(7) no
C12 C13 C14 122.1(9) no
C13 C14 C15 118.6(9) no
C14 C15 C16 122.2(9) no
C15 C16 C17 120.3(8) no
O1 C17 C12 120.6(6) yes
O1 C17 C16 120.0(7) yes
C12 C17 C16 119.4(7) no
O4 C18 N4 124.4(7) yes
O3 C19 N3 127.2(8) yes
C1 C2 H2 120.0 no
C3 C2 H2 120.0 no
C2 C3 H3 119.2 no
C4 C3 H3 119.1 no
C3 C4 H4 120.1 no
C5 C4 H4 120.1 no
C4 C5 H5 119.4 no
C6 C5 H5 119.3 no
N1 C7 H7 116.0 no
C6 C7 H7 116.1 no
N1 C8 H81 108.8 no
N1 C8 H82 108.9 no
C9 C8 H81 108.9 no
C9 C8 H82 108.9 no
H81 C8 H82 107.7 no
C8 C9 H91 109.1 no
C8 C9 H92 109.0 no
C10 C9 H91 109.0 no
C10 C9 H92 108.9 no
H91 C9 H92 107.8 no
N2 C10 H101 109.0 no
N2 C10 H102 109.0 no
C9 C10 H101 109.1 no
C9 C10 H102 109.0 no
H101 C10 H102 107.8 no
N2 C11 H11 115.4 no
C12 C11 H11 115.4 no
C12 C13 H13 119.0 no
C14 C13 H13 119.0 no
C13 C14 H14 120.8 no
C15 C14 H14 120.6 no
C14 C15 H15 118.9 no
C16 C15 H15 118.8 no
C15 C16 H16 119.8 no
C17 C16 H16 119.8 no
O4 C18 H18 117.7 no
N4 C18 H18 117.9 no
O3 C19 H19 116.3 no
N3 C19 H19 116.5 no
N3 C21 H211 109.5 no
N3 C21 H212 109.5 no
N3 C21 H213 109.5 no
H211 C21 H212 109.5 no
H211 C21 H213 109.5 no
H212 C21 H213 109.5 no
N4 C22 H221 109.4 no
N4 C22 H222 109.4 no
N4 C22 H223 109.5 no
H221 C22 H222 109.5 no
H221 C22 H223 109.5 no
H222 C22 H223 109.5 no
N4 C23 H231 109.5 no
N4 C23 H232 109.5 no
N4 C23 H233 109.5 no
H231 C23 H232 109.5 no
H231 C23 H233 109.4 no
H232 C23 H233 109.4 no
N3 C20A H202 109.0 no
N3 C20A H203 110.0 no
H201 C20A H202 108.0 no
H201 C20A H203 110.0 no
H202 C20A H203 110.0 no
N3 C20A H201 110.0 no
H205 C20B H206 109.0 no
N3 C20B H204 110.0 no
N3 C20B H205 110.0 no
N3 C20B H206 109.0 no
H204 C20B H205 110.0 no
H204 C20B H206 109.0 no

loop_
_geom_bond_atom_site_label_1
_geom_bond_atom_site_label_2
_geom_bond_site_symmetry_1
_geom_bond_site_symmetry_2
_geom_bond_distance
_geom_bond_publ_flag
Ni Zn . . 3.0738(19) yes
Br1 Zn . . 2.3412(18) yes
Br2 Zn . . 2.3628(16) yes
Zn O1 . . 1.993(5) yes
Zn O2 . . 1.991(4) yes
Ni O1 . . 2.016(5) yes
Ni O2 . . 2.010(5) yes
Ni O3 . . 2.128(5) yes
Ni O4 . . 2.137(5) yes
Ni N1 . . 2.025(6) yes
Ni N2 . . 2.020(7) yes
O1 C17 . . 1.334(9) no
O2 C1 . . 1.317(9) no
O3 C19 . . 1.220(9) no
O4 C18 . . 1.231(9) no
N1 C7 . . 1.270(11) no
N1 C8 . . 1.476(12) no
N2 C10 . . 1.468(12) no
N2 C11 . . 1.275(11) no
N3 C19 . . 1.306(10) no
N3 C21 . . 1.459(13) no
N3 C20A . . 1.49(3) yes
N3 C20B . . 1.40(6) yes
N4 C18 . . 1.319(10) no
N4 C22 . . 1.452(11) no
N4 C23 . . 1.422(13) no
C1 C2 . . 1.387(12) no
C1 C6 . . 1.411(11) no
C2 C3 . . 1.406(14) no
C3 C4 . . 1.350(2) no
C4 C5 . . 1.360(2) no
C5 C6 . . 1.431(12) no
C6 C7 . . 1.435(12) no
C8 C9 . . 1.480(14) no
C9 C10 . . 1.528(13) no
C11 C12 . . 1.440(11) no
C12 C13 . . 1.396(13) no
C12 C17 . . 1.415(11) no
C13 C14 . . 1.40(2) no
C14 C15 . . 1.350(2) no
C15 C16 . . 1.362(12) no
C16 C17 . . 1.400(11) no
C2 H2 . . .9300 no
C3 H3 . . .9300 no
C4 H4 . . .9300 no
C5 H5 . . .9300 no
C7 H7 . . .9300 no
C8 H81 . . .9700 no
C8 H82 . . .9700 no
C9 H91 . . .9700 no
C9 H92 . . .9700 no
C10 H101 . . .9700 no
C10 H102 . . .9700 no
C11 H11 . . .9300 no
C13 H13 . . .9300 no
C14 H14 . . .9300 no
C15 H15 . . .9300 no
C16 H16 . . .9300 no
C18 H18 . . .9300 no
C19 H19 . . .9300 no
C21 H211 . . .9600 no
C21 H212 . . .9600 no
C21 H213 . . .9600 no
C22 H221 . . .9600 no
C22 H222 . . .9600 no
C22 H223 . . .9600 no
C23 H231 . . .9600 no
C23 H232 . . .9600 no
C23 H233 . . .9600 no
C20A H201 . . .9600 no
C20A H202 . . .9600 no
C20A H203 . . .9600 no
C20B H204 . . .9600 no
C20B H205 . . .9600 no
C20B H206 . . .9600 no

loop_
_geom_torsion_atom_site_label_1
_geom_torsion_atom_site_label_2
_geom_torsion_atom_site_label_3
_geom_torsion_atom_site_label_4
_geom_torsion
_geom_torsion_publ_flag
Br1 Zn O1 Ni -102.85(17) no
Br2 Zn O1 Ni 117.48(15) no
O2 Zn O1 Ni 6.20(19) no
Br1 Zn O1 C17 73.8(5) no
Br2 Zn O1 C17 -65.9(5) no
O2 Zn O1 C17 -177.2(5) no
O1 Zn O2 Ni -6.22(19) no
Br1 Zn O2 Ni 108.33(17) no
Br2 Zn O2 Ni -115.66(15) no
O1 Zn O2 C1 -178.4(5) no
Br1 Zn O2 C1 -63.9(5) no
Br2 Zn O2 C1 72.1(5) no
O2 Ni O1 Zn -6.16(19) no
O3 Ni O1 Zn 85.2(2) no
O4 Ni O1 Zn -96.8(2) no
N2 Ni O1 Zn 176.7(2) no
O2 Ni O1 C17 177.2(5) no
O3 Ni O1 C17 -91.4(5) no
O4 Ni O1 C17 86.5(5) no
O1 Ni O2 Zn 6.17(19) no
O3 Ni O2 Zn -83.4(2) no
O4 Ni O2 Zn 98.8(2) no
N1 Ni O2 Zn -172.8(2) no
O1 Ni O2 C1 178.2(6) no
O3 Ni O2 C1 88.7(5) no
O4 Ni O2 C1 -89.2(5) no
O1 Ni O3 C19 43.4(6) no
O2 Ni O3 C19 122.3(6) no
N1 Ni O3 C19 -147.5(6) no
N2 Ni O3 C19 -47.5(6) no
O1 Ni O4 C18 30.2(6) no
O2 Ni O4 C18 -48.7(6) no
N1 Ni O4 C18 -138.9(6) no
N2 Ni O4 C18 121.0(6) no
O3 Ni N1 C7 -93.9(6) no
O4 Ni N1 C7 88.6(6) no
N2 Ni N1 C7 174.6(6) no
O2 Ni N1 C8 179.7(6) no
O3 Ni N1 C8 88.4(6) no
O4 Ni N1 C8 -89.1(6) no
O1 Ni N2 C10 179.4(7) no
O3 Ni N2 C10 -90.8(6) no
O4 Ni N2 C10 86.7(6) no
O3 Ni N2 C11 91.6(6) no
O4 Ni N2 C11 -91.0(6) no
N1 Ni N2 C11 -178.7(6) no
Zn O1 C17 C12 -175.6(4) no
Ni O1 C17 C16 -179.6(5) no
Zn O2 C1 C2 -5.7(9) no
Ni O2 C1 C2 -175.7(6) no
Zn O2 C1 C6 172.4(5) no
Ni O3 C19 N3 -173.9(6) no
Ni O4 C18 N4 -171.8(5) no
Ni N1 C8 C9 38.6(9) no
C7 N1 C8 C9 -139.2(8) no
C8 N1 C7 C6 -177.7(8) no
Ni N1 C7 C6 4.7(12) no
Ni N2 C10 C9 -28.8(10) no
C10 N2 C11 C12 178.1(8) no
C11 N2 C10 C9 149.0(8) no
Ni N2 C11 C12 -4.2(12) no
C20B N3 C19 O3 -19(3) no
C21 N3 C19 O3 -178.2(8) no
C22 N4 C18 O4 -178.7(8) no
O2 C1 C6 C5 -178.9(7) no
O2 C1 C2 C3 179.0(8) no
C2 C1 C6 C7 177.1(8) no
C4 C5 C6 C7 -176.6(10) no
C5 C6 C7 N1 175.1(8) no
N1 C8 C9 C10 -78.7(10) no
C8 C9 C10 N2 72.1(10) no
N2 C11 C12 C17 4.5(13) no
N2 C11 C12 C13 -177.2(8) no
C11 C12 C17 C16 177.7(7) no
C13 C12 C17 O1 179.7(6) no
C11 C12 C13 C14 -178.8(8) no
C15 C16 C17 O1 -179.7(7) no
